data_2205511
loop_
_publ_author_name
'Shan-Zhong Jian'
'Yan-Guang Wang'

_publ_section_title
;
 (1<i>R</i>,2<i>S</i>,5<i>R</i>)-2-Isopropyl-5-methylcyclohexyl
 (2<i>S</i>,3<i>S</i>)-3-phenyloxirane-2-carboxylate
;
_journal_issue 4
_journal_name_full 'Acta Crystallographica Section E'
_journal_page_first o1135
_journal_page_last o1136
_journal_paper_doi 10.1107/S1600536805008883
_journal_volume 61
_journal_year 2005
_chemical_formula_iupac 'C19 H26 O3'
_chemical_formula_moiety 'C19 H26 O3'
_chemical_formula_sum 'C19 H26 O3'
_chemical_formula_weight 302.4
_chemical_melting_point 104
_chemical_name_systematic
;
(1R,2S,5R)-2-Isopropyl-5-methylcyclohexyl
(2S,3S)-3-phenyloxirane-2-carboxylate
;
_space_group_IT_number 19
_symmetry_cell_setting orthorhombic
_symmetry_space_group_name_Hall 'P 2ac 2ab'
_symmetry_space_group_name_H-M 'P 21 21 21'
_audit_creation_method 'WinGX routine CIF_UPDATE'
_cell_angle_alpha 90
_cell_angle_beta 90
_cell_angle_gamma 90
_cell_formula_units_Z 4
_cell_length_a 5.6507(6)
_cell_length_b 12.8745(17)
_cell_length_c 24.386(3)
_cell_measurement_reflns_used 17363
_cell_measurement_temperature 293(2)
_cell_measurement_theta_max 27.3
_cell_measurement_theta_min 1.8
_cell_volume 1774.1(4)
_computing_cell_refinement PROCESS-AUTO
_computing_data_collection 'PROCESS-AUTO (Rigaku, 1998)'
_computing_data_reduction 'CrystalStructure (Rigaku/MSC, 2004)'
_computing_molecular_graphics 'ORTEP-3 for Windows (Farrugia, 1997)'
_computing_publication_material 'WinGX (Farrugia, 1999) and PLATON (Spek, 2003)'
_computing_structure_refinement 'SHELXL-97 (Sheldrick, 1997)'
_computing_structure_solution 'SIR97 (Altomare et al., 1997)'
_diffrn_detector_area_resol_mean 10.00
_diffrn_measured_fraction_theta_full 0.997
_diffrn_measured_fraction_theta_max 0.997
_diffrn_measurement_device_type 'Rigaku R-AXIS RAPID'
_diffrn_measurement_method \w
_diffrn_radiation_type MoK\a
_diffrn_radiation_wavelength 0.71069
_diffrn_reflns_av_R_equivalents 0.0538
_diffrn_reflns_limit_h_max 7
_diffrn_reflns_limit_h_min -7
_diffrn_reflns_limit_k_max 16
_diffrn_reflns_limit_k_min -16
_diffrn_reflns_limit_l_max 30
_diffrn_reflns_limit_l_min -31
_diffrn_reflns_number 14189
_diffrn_reflns_theta_full 27.23
_diffrn_reflns_theta_max 27.23
_diffrn_reflns_theta_min 2.3
_exptl_absorpt_coefficient_mu 0.075
_exptl_absorpt_correction_type none
_exptl_crystal_colour colorless
_exptl_crystal_density_diffrn 1.132
_exptl_crystal_density_method 'not measured'
_exptl_crystal_description prism
_exptl_crystal_F_000 656
_exptl_crystal_size_max 0.7
_exptl_crystal_size_mid 0.38
_exptl_crystal_size_min 0.23
_refine_diff_density_max 0.125
_refine_diff_density_min -0.123
_refine_ls_extinction_coef 0.023(3)
_refine_ls_extinction_expression Fc^*^=kFc[1+0.001xFc^2^\l^3^/sin(2\q)]^-1/4^
_refine_ls_extinction_method SHELXL97
_refine_ls_goodness_of_fit_ref 1.022
_refine_ls_hydrogen_treatment constr
_refine_ls_matrix_type full
_refine_ls_number_parameters 203
_refine_ls_number_reflns 2312
_refine_ls_number_restraints 0
_refine_ls_restrained_S_all 1.022
_refine_ls_R_factor_gt 0.0467
_refine_ls_shift/su_max 0
_refine_ls_structure_factor_coef Fsqd
_refine_ls_weighting_details 'calc w = 1/[\s^2^(Fo^2^)+(0.0636P)^2^+0.1274P] where P = (Fo^2^+2Fc^2^)/3'
_refine_ls_weighting_scheme calc
_refine_ls_wR_factor_ref 0.1235
_reflns_number_gt 1675
_reflns_number_total 2312
_reflns_threshold_expression I>2\s(I)
_cod_data_source_file hg6156.cif
_cod_data_source_block 3
_cod_database_code 2205511
_cod_database_fobs_code 2205511

loop_
_symmetry_equiv_pos_as_xyz
'x, y, z'
'-x+1/2, -y, z+1/2'
'x+1/2, -y+1/2, -z'
'-x, y+1/2, -z+1/2'

loop_
_atom_site_label
_atom_site_fract_x
_atom_site_fract_y
_atom_site_fract_z
_atom_site_U_iso_or_equiv
_atom_site_adp_type
_atom_site_calc_flag
_atom_site_refinement_flags
_atom_site_occupancy
_atom_site_type_symbol
C1 0.3969(4) 0.35533(17) 0.13176(9) 0.0557(5) Uani d . 1 C
C2 0.1558(4) 0.3274(2) 0.15209(10) 0.0637(6) Uani d . 1 C
H2 0.0293 0.3241 0.1246 0.076 Uiso calc R 1 H
C3 0.0868(4) 0.35831(18) 0.20759(10) 0.0637(6) Uani d . 1 C
H3 -0.0826 0.3716 0.2126 0.076 Uiso calc R 1 H
C4 0.2445(4) 0.41691(19) 0.24467(9) 0.0575(6) Uani d . 1 C
C5 0.1872(5) 0.5177(2) 0.25721(11) 0.0709(7) Uani d . 1 C
H5 0.0486 0.5465 0.2434 0.085 Uiso calc R 1 H
C6 0.3327(6) 0.5764(2) 0.28993(12) 0.0835(8) Uani d . 1 C
H6 0.2927 0.6449 0.2978 0.1 Uiso calc R 1 H
C7 0.5348(6) 0.5352(3) 0.31091(12) 0.0860(9) Uani d . 1 C
H7 0.6336 0.5756 0.3327 0.103 Uiso calc R 1 H
C8 0.5923(5) 0.4348(3) 0.29991(11) 0.0809(8) Uani d . 1 C
H8 0.729 0.4061 0.3148 0.097 Uiso calc R 1 H
C9 0.4476(5) 0.3751(2) 0.26649(10) 0.0682(7) Uani d . 1 C
H9 0.488 0.3066 0.2588 0.082 Uiso calc R 1 H
C10 0.6001(4) 0.48769(19) 0.08178(9) 0.0614(6) Uani d . 1 C
H10 0.7271 0.4359 0.0827 0.074 Uiso calc R 1 H
C11 0.6610(5) 0.5744(2) 0.12059(10) 0.0731(7) Uani d . 1 C
H11A 0.6819 0.5463 0.1572 0.088 Uiso calc R 1 H
H11B 0.531 0.6235 0.1218 0.088 Uiso calc R 1 H
C12 0.8851(6) 0.6306(2) 0.10349(12) 0.0791(8) Uani d . 1 C
H12 1.0157 0.5806 0.1043 0.095 Uiso calc R 1 H
C13 0.9468(9) 0.7197(3) 0.14215(16) 0.1204(14) Uani d . 1 C
H13A 0.8207 0.7697 0.1421 0.181 Uiso calc R 1 H
H13B 1.0904 0.7523 0.1301 0.181 Uiso calc R 1 H
H13C 0.9681 0.6931 0.1786 0.181 Uiso calc R 1 H
C14 0.8575(7) 0.6683(2) 0.04544(13) 0.0941(10) Uani d . 1 C
H14A 1.0048 0.6997 0.0334 0.113 Uiso calc R 1 H
H14B 0.7357 0.7214 0.0442 0.113 Uiso calc R 1 H
C15 0.7922(7) 0.5817(3) 0.00672(12) 0.0923(10) Uani d . 1 C
H15A 0.9224 0.5327 0.0049 0.111 Uiso calc R 1 H
H15B 0.7699 0.6103 -0.0297 0.111 Uiso calc R 1 H
C16 0.5665(5) 0.5234(2) 0.02368(10) 0.0721(7) Uani d . 1 C
H16 0.4376 0.5743 0.0239 0.087 Uiso calc R 1 H
C17 0.4926(7) 0.4362(3) -0.01516(12) 0.0962(10) Uani d . 1 C
H17 0.3534 0.4031 0.0012 0.115 Uiso calc R 1 H
C18 0.6787(10) 0.3521(3) -0.02126(18) 0.1379(17) Uani d . 1 C
H18A 0.6191 0.2979 -0.0445 0.207 Uiso calc R 1 H
H18B 0.7159 0.3239 0.0142 0.207 Uiso calc R 1 H
H18C 0.819 0.3812 -0.0373 0.207 Uiso calc R 1 H
C19 0.4147(9) 0.4786(5) -0.07110(14) 0.1505(19) Uani d . 1 C
H19A 0.5507 0.5026 -0.091 0.226 Uiso calc R 1 H
H19B 0.3064 0.5352 -0.0658 0.226 Uiso calc R 1 H
H19C 0.338 0.4244 -0.0915 0.226 Uiso calc R 1 H
O1 0.1465(3) 0.25354(13) 0.19492(7) 0.0766(5) Uani d . 1 O
O2 0.5762(3) 0.31145(14) 0.14234(8) 0.0746(5) Uani d . 1 O
O3 0.3811(3) 0.43912(14) 0.10025(7) 0.0669(5) Uani d . 1 O

loop_
_atom_site_aniso_label
_atom_site_aniso_U_11
_atom_site_aniso_U_22
_atom_site_aniso_U_33
_atom_site_aniso_U_12
_atom_site_aniso_U_13
_atom_site_aniso_U_23
C1 0.0517(12) 0.0571(13) 0.0583(12) 0.0017(11) -0.0036(11) -0.0044(10)
C2 0.0514(12) 0.0688(15) 0.0711(14) -0.0071(11) -0.0041(12) -0.0038(12)
C3 0.0488(12) 0.0634(14) 0.0788(15) -0.0097(11) 0.0078(12) 0.0002(12)
C4 0.0506(12) 0.0640(14) 0.0578(12) -0.0049(11) 0.0091(11) 0.0056(11)
C5 0.0686(16) 0.0659(15) 0.0782(15) 0.0039(13) 0.0028(14) 0.0016(14)
C6 0.095(2) 0.0670(17) 0.0885(18) -0.0022(16) 0.0067(18) -0.0126(15)
C7 0.089(2) 0.093(2) 0.0757(17) -0.0174(18) 0.0018(17) -0.0166(15)
C8 0.0650(16) 0.105(2) 0.0721(15) 0.0016(16) -0.0079(15) -0.0010(16)
C9 0.0633(16) 0.0691(15) 0.0722(15) 0.0055(13) 0.0077(13) 0.0005(13)
C10 0.0507(12) 0.0629(14) 0.0707(13) 0.0102(11) 0.0087(12) 0.0094(11)
C11 0.0759(17) 0.0716(16) 0.0719(14) 0.0067(14) 0.0003(14) 0.0076(14)
C12 0.0737(17) 0.0639(15) 0.0997(19) -0.0004(14) -0.0012(17) 0.0060(14)
C13 0.138(3) 0.082(2) 0.140(3) -0.021(2) -0.016(3) -0.009(2)
C14 0.098(2) 0.0778(19) 0.107(2) -0.0112(18) 0.017(2) 0.0148(17)
C15 0.099(2) 0.099(2) 0.0793(18) -0.0008(19) 0.0260(17) 0.0148(17)
C16 0.0714(17) 0.0784(16) 0.0666(14) 0.0123(14) 0.0097(14) 0.0085(13)
C17 0.099(2) 0.115(2) 0.0740(17) -0.003(2) 0.0060(18) -0.0069(19)
C18 0.163(4) 0.117(3) 0.134(3) 0.015(3) 0.008(3) -0.056(3)
C19 0.166(4) 0.214(5) 0.0722(19) -0.005(5) -0.006(3) 0.000(3)
O1 0.0745(11) 0.0586(10) 0.0967(12) -0.0197(9) 0.0095(11) 0.0020(9)
O2 0.0546(10) 0.0720(11) 0.0972(13) 0.0066(9) 0.0022(9) 0.0199(10)
O3 0.0499(9) 0.0732(11) 0.0776(10) 0.0087(8) 0.0049(9) 0.0144(9)

loop_
_atom_type_symbol
_atom_type_description
_atom_type_scat_dispersion_real
_atom_type_scat_dispersion_imag
_atom_type_scat_source
C C 0.0033 0.0016 'International Tables Vol C Tables 4.2.6.8 and 6.1.1.4'
H H 0 0 'International Tables Vol C Tables 4.2.6.8 and 6.1.1.4'
O O 0.0106 0.006 'International Tables Vol C Tables 4.2.6.8 and 6.1.1.4'

loop_
_geom_angle_atom_site_label_1
_geom_angle_atom_site_label_2
_geom_angle_atom_site_label_3
_geom_angle
O2 C1 O3 124.7(2)
O2 C1 C2 126.2(2)
O3 C1 C2 109.0(2)
O1 C2 C3 59.32(15)
O1 C2 C1 116.2(2)
C3 C2 C1 119.0(2)
O1 C2 H2 116.7
C3 C2 H2 116.7
C1 C2 H2 116.7
O1 C3 C2 58.59(16)
O1 C3 C4 118.3(2)
C2 C3 C4 123.0(2)
O1 C3 H3 115.1
C2 C3 H3 115.1
C4 C3 H3 115.1
C5 C4 C9 118.7(2)
C5 C4 C3 118.5(2)
C9 C4 C3 122.7(2)
C4 C5 C6 120.6(3)
C4 C5 H5 119.7
C6 C5 H5 119.7
C7 C6 C5 120.4(3)
C7 C6 H6 119.8
C5 C6 H6 119.8
C8 C7 C6 119.9(3)
C8 C7 H7 120.1
C6 C7 H7 120.1
C7 C8 C9 120.1(3)
C7 C8 H8 119.9
C9 C8 H8 119.9
C4 C9 C8 120.2(3)
C4 C9 H9 119.9
C8 C9 H9 119.9
O3 C10 C16 108.4(2)
O3 C10 C11 108.57(19)
C16 C10 C11 113.3(2)
O3 C10 H10 108.8
C16 C10 H10 108.8
C11 C10 H10 108.8
C10 C11 C12 111.9(2)
C10 C11 H11A 109.2
C12 C11 H11A 109.2
C10 C11 H11B 109.2
C12 C11 H11B 109.2
H11A C11 H11B 107.9
C14 C12 C11 109.0(2)
C14 C12 C13 111.3(2)
C11 C12 C13 112.3(3)
C14 C12 H12 108
C11 C12 H12 108
C13 C12 H12 108
C12 C13 H13A 109.5
C12 C13 H13B 109.5
H13A C13 H13B 109.5
C12 C13 H13C 109.5
H13A C13 H13C 109.5
H13B C13 H13C 109.5
C12 C14 C15 112.1(2)
C12 C14 H14A 109.2
C15 C14 H14A 109.2
C12 C14 H14B 109.2
C15 C14 H14B 109.2
H14A C14 H14B 107.9
C14 C15 C16 113.3(3)
C14 C15 H15A 108.9
C16 C15 H15A 108.9
C14 C15 H15B 108.9
C16 C15 H15B 108.9
H15A C15 H15B 107.7
C10 C16 C17 113.2(2)
C10 C16 C15 107.4(2)
C17 C16 C15 114.8(2)
C10 C16 H16 107
C17 C16 H16 107
C15 C16 H16 107
C18 C17 C16 113.3(3)
C18 C17 C19 111.5(3)
C16 C17 C19 111.6(3)
C18 C17 H17 106.6
C16 C17 H17 106.6
C19 C17 H17 106.6
C17 C18 H18A 109.5
C17 C18 H18B 109.5
H18A C18 H18B 109.5
C17 C18 H18C 109.5
H18A C18 H18C 109.5
H18B C18 H18C 109.5
C17 C19 H19A 109.5
C17 C19 H19B 109.5
H19A C19 H19B 109.5
C17 C19 H19C 109.5
H19A C19 H19C 109.5
H19B C19 H19C 109.5
C2 O1 C3 62.09(15)
C1 O3 C10 118.04(17)

loop_
_geom_bond_atom_site_label_1
_geom_bond_atom_site_label_2
_geom_bond_distance
C1 O2 1.188(3)
C1 O3 1.328(3)
C1 C2 1.494(3)
C2 O1 1.413(3)
C2 C3 1.464(3)
C2 H2 0.98
C3 O1 1.424(3)
C3 C4 1.477(3)
C3 H3 0.98
C4 C5 1.372(4)
C4 C9 1.375(4)
C5 C6 1.372(4)
C5 H5 0.93
C6 C7 1.360(4)
C6 H6 0.93
C7 C8 1.359(4)
C7 H7 0.93
C8 C9 1.387(4)
C8 H8 0.93
C9 H9 0.93
C10 O3 1.458(3)
C10 C16 1.501(3)
C10 C11 1.504(4)
C10 H10 0.98
C11 C12 1.517(4)
C11 H11A 0.97
C11 H11B 0.97
C12 C14 1.505(4)
C12 C13 1.525(4)
C12 H12 0.98
C13 H13A 0.96
C13 H13B 0.96
C13 H13C 0.96
C14 C15 1.507(4)
C14 H14A 0.97
C14 H14B 0.97
C15 C16 1.536(4)
C15 H15A 0.97
C15 H15B 0.97
C16 C17 1.527(4)
C16 H16 0.98
C17 C18 1.517(5)
C17 C19 1.534(5)
C17 H17 0.98
C18 H18A 0.96
C18 H18B 0.96
C18 H18C 0.96
C19 H19A 0.96
C19 H19B 0.96
C19 H19C 0.96

loop_
_geom_hbond_atom_site_label_D
_geom_hbond_atom_site_label_H
_geom_hbond_atom_site_label_A
_geom_hbond_site_symmetry_A
_geom_hbond_distance_DH
_geom_hbond_distance_HA
_geom_hbond_distance_DA
_geom_hbond_angle_DHA
_geom_hbond_publ_flag
C2 H2 O2 1_455 0.98 2.602 3.290(4) 127 y
C3 H3 O2 1_455 0.98 2.693 3.350(4) 125 y
C6 H6 O2 4_655 0.93 2.698 3.486(4) 143 y
C7 H7 O1 4_655 0.93 2.692 3.342(5) 128 y

loop_
_geom_torsion_atom_site_label_1
_geom_torsion_atom_site_label_2
_geom_torsion_atom_site_label_3
_geom_torsion_atom_site_label_4
_geom_torsion
O2 C1 C2 O1 11.5(4)
O3 C1 C2 O1 -167.44(18)
O2 C1 C2 C3 79.3(3)
O3 C1 C2 C3 -99.6(2)
C1 C2 C3 O1 -104.9(3)
O1 C2 C3 C4 105.4(3)
C1 C2 C3 C4 0.4(4)
O1 C3 C4 C5 -179.7(2)
C2 C3 C4 C5 111.2(3)
O1 C3 C4 C9 1.2(3)
C2 C3 C4 C9 -67.9(3)
C9 C4 C5 C6 1.5(4)
C3 C4 C5 C6 -177.7(2)
C4 C5 C6 C7 -0.7(4)
C5 C6 C7 C8 -0.7(5)
C6 C7 C8 C9 1.2(4)
C5 C4 C9 C8 -0.9(4)
C3 C4 C9 C8 178.2(2)
C7 C8 C9 C4 -0.5(4)
O3 C10 C11 C12 -178.8(2)
C16 C10 C11 C12 -58.3(3)
C10 C11 C12 C14 55.4(3)
C10 C11 C12 C13 179.2(3)
C11 C12 C14 C15 -54.6(4)
C13 C12 C14 C15 -179.0(3)
C12 C14 C15 C16 56.2(4)
O3 C10 C16 C17 -56.6(3)
C11 C10 C16 C17 -177.1(2)
O3 C10 C16 C15 175.7(2)
C11 C10 C16 C15 55.1(3)
C14 C15 C16 C10 -54.1(3)
C14 C15 C16 C17 179.0(3)
C10 C16 C17 C18 -64.0(4)
C15 C16 C17 C18 59.8(4)
C10 C16 C17 C19 169.1(3)
C15 C16 C17 C19 -67.0(4)
C1 C2 O1 C3 109.6(2)
C4 C3 O1 C2 -113.3(2)
O2 C1 O3 C10 -6.8(3)
C2 C1 O3 C10 172.24(19)
C16 C10 O3 C1 141.5(2)
C11 C10 O3 C1 -95.1(2)

loop_
_cod_related_entry_id
_cod_related_entry_database
_cod_related_entry_code
1 ChemSpider 21173489
